data_7129774
loop_
_publ_author_name
'Ataie, Saeed'
'Hogeterp, Seth'
'Ovens, Jeffrey S.'
'Baker, R. Tom'

_publ_section_title
;
 SNS ligand-assisted catalyst activation in Zn-catalysed carbonyl
 hydroboration
;
_journal_name_full 'Chemical Communications'
_journal_paper_doi 10.1039/D1CC06981K
_journal_year 2022
_chemical_formula_moiety 'C21 H19 N S2'
_chemical_formula_sum 'C21 H19 N S2'
_chemical_formula_weight 349.49
_space_group_crystal_system orthorhombic
_space_group_IT_number 33
_space_group_name_Hall 'P 2c -2n'
_space_group_name_H-M_alt 'P n a 21'
_atom_sites_solution_hydrogens geom
_atom_sites_solution_primary direct
_audit_update_record
;
2021-04-30 deposited with the CCDC.	2022-02-17 downloaded from the CCDC.
;
_cell_angle_alpha 90
_cell_angle_beta 90
_cell_angle_gamma 90
_cell_formula_units_Z 4
_cell_length_a 18.558(3)
_cell_length_b 9.2607(14)
_cell_length_c 10.3515(16)
_cell_measurement_reflns_used 4332
_cell_measurement_temperature 203(2)
_cell_measurement_theta_max 25.17
_cell_measurement_theta_min 2.19
_cell_volume 1779.0(5)
_computing_cell_refinement 'Bruker SAINT'
_computing_data_collection 'Bruker APEX3'
_computing_data_reduction 'Bruker SAINT'
_computing_structure_refinement 'SHELXL-2018/3 (Sheldrick, 2018)'
_computing_structure_solution
; 
 SHELXT 2014/5 (Sheldrick, 2014)
;
_diffrn_ambient_temperature 203(2)
_diffrn_measured_fraction_theta_full 1.000
_diffrn_measured_fraction_theta_max 0.999
_diffrn_measurement_device_type 'Bruker APEX-II CCD'
_diffrn_measurement_method '\w and \phi scans'
_diffrn_radiation_monochromator graphite
_diffrn_radiation_type MoK\a
_diffrn_radiation_wavelength 0.71073
_diffrn_reflns_av_R_equivalents 0.0557
_diffrn_reflns_av_unetI/netI 0.0581
_diffrn_reflns_Laue_measured_fraction_full 1.000
_diffrn_reflns_Laue_measured_fraction_max 0.999
_diffrn_reflns_limit_h_max 22
_diffrn_reflns_limit_h_min -22
_diffrn_reflns_limit_k_max 11
_diffrn_reflns_limit_k_min -8
_diffrn_reflns_limit_l_max 12
_diffrn_reflns_limit_l_min -12
_diffrn_reflns_number 10688
_diffrn_reflns_point_group_measured_fraction_full 0.982
_diffrn_reflns_point_group_measured_fraction_max 0.978
_diffrn_reflns_theta_full 25.242
_diffrn_reflns_theta_max 25.704
_diffrn_reflns_theta_min 2.195
_exptl_absorpt_coefficient_mu 0.301
_exptl_absorpt_correction_T_max 0.7453
_exptl_absorpt_correction_T_min 0.5600
_exptl_absorpt_correction_type multi-scan
_exptl_absorpt_process_details SADABS
_exptl_crystal_colour colourless
_exptl_crystal_density_diffrn 1.305
_exptl_crystal_description plate
_exptl_crystal_F_000 736
_exptl_crystal_size_max 0.342
_exptl_crystal_size_mid 0.193
_exptl_crystal_size_min 0.06
_refine_diff_density_max 0.581
_refine_diff_density_min -0.328
_refine_diff_density_rms 0.069
_refine_ls_abs_structure_details
;
 Flack x determined using 1029 quotients [(I+)-(I-)]/[(I+)+(I-)]
 (Parsons, Flack and Wagner, Acta Cryst. B69 (2013) 249-259).
;
_refine_ls_abs_structure_Flack 0.07(6)
_refine_ls_extinction_method none
_refine_ls_goodness_of_fit_ref 1.040
_refine_ls_hydrogen_treatment constr
_refine_ls_matrix_type full
_refine_ls_number_parameters 218
_refine_ls_number_reflns 3304
_refine_ls_number_restraints 183
_refine_ls_restrained_S_all 1.034
_refine_ls_R_factor_all 0.0753
_refine_ls_R_factor_gt 0.0588
_refine_ls_shift/su_max 0.000
_refine_ls_shift/su_mean 0.000
_refine_ls_structure_factor_coef Fsqd
_refine_ls_weighting_details 'w=1/[\s^2^(Fo^2^)+(0.0887P)^2^+0.3504P] where P=(Fo^2^+2Fc^2^)/3'
_refine_ls_weighting_scheme calc
_refine_ls_wR_factor_gt 0.1415
_refine_ls_wR_factor_ref 0.1522
_reflns_Friedel_coverage 0.848
_reflns_Friedel_fraction_full 0.962
_reflns_Friedel_fraction_max 0.955
_reflns_number_gt 2681
_reflns_number_total 3304
_reflns_threshold_expression 'I > 2\s(I)'
_cod_data_source_file d1cc06981k2.cif
_cod_data_source_block S0927
_cod_database_code 7129774
_shelx_space_group_comment
;
The symmetry employed for this shelxl refinement is uniquely defined
by the following loop, which should always be used as a source of
symmetry information in preference to the above space-group names.
They are only intended as comments.
;
_shelx_shelxl_version_number 2018/3

loop_
_space_group_symop_operation_xyz
'x, y, z'
'-x, -y, z+1/2'
'x+1/2, -y+1/2, z'
'-x+1/2, y+1/2, z+1/2'

loop_
_atom_site_label
_atom_site_type_symbol
_atom_site_fract_x
_atom_site_fract_y
_atom_site_fract_z
_atom_site_U_iso_or_equiv
_atom_site_adp_type
_atom_site_occupancy
_atom_site_site_symmetry_order
_atom_site_calc_flag
_atom_site_refinement_flags_posn
_atom_site_refinement_flags_adp
_atom_site_refinement_flags_occupancy
_atom_site_disorder_assembly
_atom_site_disorder_group
S1 S 0.36176(7) 0.13684(18) 0.65569(15) 0.0462(4) Uani 1 1 d . . . . .
S2 S 0.63103(8) 0.59590(19) 0.49266(19) 0.0539(5) Uani 1 1 d . . . . .
N1 N 0.4488(2) 0.3003(5) 0.5198(4) 0.0346(9) Uani 1 1 d . . . . .
C1 C 0.7208(4) 0.6560(9) 0.4599(9) 0.077(2) Uani 1 1 d . . . . .
H1A H 0.720731 0.717094 0.383793 0.115 Uiso 1 1 calc R U . . .
H1B H 0.751678 0.573124 0.445016 0.115 Uiso 1 1 calc R U . . .
H1C H 0.738781 0.710472 0.533236 0.115 Uiso 1 1 calc R U . . .
C2 C 0.6118(3) 0.4725(6) 0.3663(6) 0.0404(12) Uani 1 1 d . . . . .
C3 C 0.6538(3) 0.4585(7) 0.2566(6) 0.0518(14) Uani 1 1 d . . . . .
H3 H 0.695040 0.516150 0.245723 0.062 Uiso 1 1 calc R U . . .
C4 C 0.6344(3) 0.3579(8) 0.1621(7) 0.0544(14) Uani 1 1 d . . . . .
H4 H 0.662856 0.348799 0.087405 0.065 Uiso 1 1 calc R U . . .
C5 C 0.5756(3) 0.2735(7) 0.1762(5) 0.0487(13) Uani 1 1 d . . . . .
H5 H 0.563383 0.205726 0.112251 0.058 Uiso 1 1 calc R U . . .
C6 C 0.5324(3) 0.2882(6) 0.2884(5) 0.0399(12) Uani 1 1 d . . . . .
H6 H 0.491328 0.229917 0.298454 0.048 Uiso 1 1 calc R U . . .
C7 C 0.5499(3) 0.3866(6) 0.3826(5) 0.0315(10) Uani 1 1 d . . . . .
C8 C 0.5055(3) 0.4065(6) 0.5026(5) 0.0370(11) Uani 1 1 d . . . . .
H8A H 0.537566 0.402812 0.577769 0.044 Uiso 1 1 calc R U . . .
H8AB H 0.483628 0.502813 0.500411 0.044 Uiso 1 1 calc R U . . .
C9 C 0.3798(3) 0.3263(6) 0.4723(5) 0.0357(11) Uani 1 1 d . . . . .
C10 C 0.3622(3) 0.4192(7) 0.3715(6) 0.0424(13) Uani 1 1 d . . . . .
H10 H 0.397970 0.472435 0.328323 0.051 Uiso 1 1 calc R U . . .
C11 C 0.2897(3) 0.4311(8) 0.3365(6) 0.0521(15) Uani 1 1 d . . . . .
H11 H 0.276932 0.493262 0.268461 0.062 Uiso 1 1 calc R U . . .
C12 C 0.2376(3) 0.3561(8) 0.3974(7) 0.0553(15) Uani 1 1 d . . . . .
H12 H 0.189493 0.366566 0.370733 0.066 Uiso 1 1 calc R U . . .
C13 C 0.2540(3) 0.2628(7) 0.4996(6) 0.0472(13) Uani 1 1 d . . . . .
H13 H 0.217589 0.211350 0.542959 0.057 Uiso 1 1 calc R U . . .
C14 C 0.3254(3) 0.2490(6) 0.5344(5) 0.0375(12) Uani 1 1 d . . . . .
C15 C 0.4470(3) 0.2377(6) 0.6513(5) 0.0369(11) Uani 1 1 d . . . . .
H15 H 0.444944 0.317017 0.715338 0.044 Uiso 1 1 calc R U . . .
C16 C 0.5112(3) 0.1450(6) 0.6794(5) 0.0372(11) Uani 1 1 d . . . . .
C17 C 0.5428(3) 0.0587(7) 0.5873(6) 0.0473(14) Uani 1 1 d . . . . .
H17 H 0.523886 0.057663 0.503036 0.057 Uiso 1 1 calc R U . . .
C18 C 0.6015(3) -0.0260(7) 0.6161(6) 0.0541(15) Uani 1 1 d . . . . .
H18 H 0.623363 -0.081849 0.551087 0.065 Uiso 1 1 calc R U . . .
C19 C 0.6282(3) -0.0290(8) 0.7396(7) 0.0551(16) Uani 1 1 d . . . . .
H19 H 0.667800 -0.088136 0.759934 0.066 Uiso 1 1 calc R U . . .
C20 C 0.5969(3) 0.0545(9) 0.8332(7) 0.0611(17) Uani 1 1 d . . . . .
H20 H 0.615051 0.052643 0.917882 0.073 Uiso 1 1 calc R U . . .
C21 C 0.5387(3) 0.1415(7) 0.8039(6) 0.0480(14) Uani 1 1 d . . . . .
H21 H 0.517584 0.198686 0.868675 0.058 Uiso 1 1 calc R U . . .

loop_
_atom_site_aniso_label
_atom_site_aniso_U_11
_atom_site_aniso_U_22
_atom_site_aniso_U_33
_atom_site_aniso_U_23
_atom_site_aniso_U_13
_atom_site_aniso_U_12
S1 0.0404(7) 0.0473(9) 0.0508(8) 0.0113(8) 0.0098(6) -0.0036(6)
S2 0.0492(8) 0.0439(10) 0.0686(11) -0.0074(9) -0.0004(8) -0.0103(7)
N1 0.0349(17) 0.036(2) 0.033(2) 0.0034(19) 0.0027(15) -0.0011(16)
C1 0.051(4) 0.065(5) 0.115(7) 0.004(5) -0.002(4) -0.019(3)
C2 0.038(2) 0.030(3) 0.053(3) 0.013(3) 0.002(2) 0.0048(19)
C3 0.047(3) 0.051(4) 0.058(3) 0.023(2) 0.011(2) 0.013(3)
C4 0.059(3) 0.058(3) 0.046(3) 0.015(3) 0.021(3) 0.028(2)
C5 0.076(3) 0.042(3) 0.028(2) 0.002(2) 0.004(2) 0.018(2)
C6 0.054(3) 0.033(3) 0.032(2) 0.000(2) -0.0001(19) 0.004(2)
C7 0.036(2) 0.030(3) 0.028(2) 0.0047(18) 0.0008(17) 0.0057(17)
C8 0.041(2) 0.037(3) 0.034(2) -0.005(2) 0.003(2) -0.0047(19)
C9 0.0374(19) 0.038(3) 0.032(2) -0.008(2) 0.0007(16) 0.0043(19)
C10 0.053(3) 0.041(3) 0.034(3) -0.007(2) -0.005(2) 0.007(2)
C11 0.056(3) 0.059(4) 0.042(3) -0.013(3) -0.012(2) 0.013(3)
C12 0.048(3) 0.061(4) 0.058(3) -0.020(3) -0.010(2) 0.010(3)
C13 0.041(2) 0.048(3) 0.053(3) -0.023(3) -0.003(2) -0.001(2)
C14 0.0378(19) 0.030(3) 0.045(3) -0.013(2) 0.0044(18) 0.0034(19)
C15 0.043(2) 0.038(3) 0.030(2) 0.000(2) 0.001(2) 0.0003(19)
C16 0.037(2) 0.038(3) 0.036(2) 0.008(2) 0.0032(17) -0.0022(19)
C17 0.052(3) 0.047(4) 0.042(3) -0.001(2) 0.002(2) 0.003(2)
C18 0.055(3) 0.048(4) 0.060(3) 0.005(3) 0.007(2) 0.008(3)
C19 0.043(3) 0.056(4) 0.066(3) 0.019(3) 0.001(2) 0.002(3)
C20 0.055(3) 0.075(5) 0.053(3) 0.014(3) -0.011(3) 0.011(3)
C21 0.052(3) 0.054(4) 0.038(2) 0.002(3) -0.002(2) 0.006(2)

loop_
_atom_type_symbol
_atom_type_description
_atom_type_scat_dispersion_real
_atom_type_scat_dispersion_imag
_atom_type_scat_source
C C 0.0033 0.0016 'International Tables Vol C Tables 4.2.6.8 and 6.1.1.4'
H H 0.0000 0.0000 'International Tables Vol C Tables 4.2.6.8 and 6.1.1.4'
N N 0.0061 0.0033 'International Tables Vol C Tables 4.2.6.8 and 6.1.1.4'
S S 0.1246 0.1234 'International Tables Vol C Tables 4.2.6.8 and 6.1.1.4'

loop_
_geom_angle_atom_site_label_1
_geom_angle_atom_site_label_2
_geom_angle_atom_site_label_3
_geom_angle
_geom_angle_site_symmetry_1
_geom_angle_site_symmetry_3
_geom_angle_publ_flag
C14 S1 C15 90.7(2) . . ?
C2 S2 C1 104.4(4) . . ?
C9 N1 C8 120.4(4) . . ?
C9 N1 C15 111.9(4) . . ?
C8 N1 C15 113.2(4) . . ?
S2 C1 H1A 109.5 . . ?
S2 C1 H1B 109.5 . . ?
H1A C1 H1B 109.5 . . ?
S2 C1 H1C 109.5 . . ?
H1A C1 H1C 109.5 . . ?
H1B C1 H1C 109.5 . . ?
C3 C2 C7 120.3(6) . . ?
C3 C2 S2 123.6(5) . . ?
C7 C2 S2 116.1(4) . . ?
C2 C3 C4 119.5(6) . . ?
C2 C3 H3 120.3 . . ?
C4 C3 H3 120.3 . . ?
C5 C4 C3 121.2(6) . . ?
C5 C4 H4 119.4 . . ?
C3 C4 H4 119.4 . . ?
C4 C5 C6 119.3(6) . . ?
C4 C5 H5 120.3 . . ?
C6 C5 H5 120.3 . . ?
C7 C6 C5 120.8(6) . . ?
C7 C6 H6 119.6 . . ?
C5 C6 H6 119.6 . . ?
C6 C7 C2 118.9(5) . . ?
C6 C7 C8 122.6(5) . . ?
C2 C7 C8 118.5(5) . . ?
N1 C8 C7 114.6(4) . . ?
N1 C8 H8A 108.6 . . ?
C7 C8 H8A 108.6 . . ?
N1 C8 H8AB 108.6 . . ?
C7 C8 H8AB 108.6 . . ?
H8A C8 H8AB 107.6 . . ?
C10 C9 N1 126.0(5) . . ?
C10 C9 C14 119.5(5) . . ?
N1 C9 C14 114.5(5) . . ?
C9 C10 C11 118.0(6) . . ?
C9 C10 H10 121.0 . . ?
C11 C10 H10 121.0 . . ?
C12 C11 C10 121.9(6) . . ?
C12 C11 H11 119.0 . . ?
C10 C11 H11 119.0 . . ?
C11 C12 C13 121.1(6) . . ?
C11 C12 H12 119.4 . . ?
C13 C12 H12 119.4 . . ?
C14 C13 C12 117.5(6) . . ?
C14 C13 H13 121.2 . . ?
C12 C13 H13 121.2 . . ?
C13 C14 C9 121.9(6) . . ?
C13 C14 S1 127.5(5) . . ?
C9 C14 S1 110.6(4) . . ?
N1 C15 C16 112.7(4) . . ?
N1 C15 S1 103.9(3) . . ?
C16 C15 S1 112.9(4) . . ?
N1 C15 H15 109.1 . . ?
C16 C15 H15 109.1 . . ?
S1 C15 H15 109.1 . . ?
C17 C16 C21 118.4(5) . . ?
C17 C16 C15 122.5(5) . . ?
C21 C16 C15 119.1(5) . . ?
C16 C17 C18 121.2(6) . . ?
C16 C17 H17 119.4 . . ?
C18 C17 H17 119.4 . . ?
C19 C18 C17 120.0(6) . . ?
C19 C18 H18 120.0 . . ?
C17 C18 H18 120.0 . . ?
C20 C19 C18 119.6(6) . . ?
C20 C19 H19 120.2 . . ?
C18 C19 H19 120.2 . . ?
C19 C20 C21 120.4(6) . . ?
C19 C20 H20 119.8 . . ?
C21 C20 H20 119.8 . . ?
C20 C21 C16 120.3(6) . . ?
C20 C21 H21 119.8 . . ?
C16 C21 H21 119.8 . . ?

loop_
_geom_bond_atom_site_label_1
_geom_bond_atom_site_label_2
_geom_bond_distance
_geom_bond_site_symmetry_2
_geom_bond_publ_flag
S1 C14 1.764(6) . ?
S1 C15 1.838(5) . ?
S2 C2 1.773(7) . ?
S2 C1 1.790(7) . ?
N1 C9 1.392(6) . ?
N1 C8 1.451(6) . ?
N1 C15 1.479(6) . ?
C1 H1A 0.9700 . ?
C1 H1B 0.9700 . ?
C1 H1C 0.9700 . ?
C2 C3 1.383(9) . ?
C2 C7 1.407(7) . ?
C3 C4 1.398(10) . ?
C3 H3 0.9400 . ?
C4 C5 1.351(9) . ?
C4 H4 0.9400 . ?
C5 C6 1.417(7) . ?
C5 H5 0.9400 . ?
C6 C7 1.373(7) . ?
C6 H6 0.9400 . ?
C7 C8 1.503(7) . ?
C8 H8A 0.9800 . ?
C8 H8AB 0.9800 . ?
C9 C10 1.391(9) . ?
C9 C14 1.395(8) . ?
C10 C11 1.398(8) . ?
C10 H10 0.9400 . ?
C11 C12 1.347(10) . ?
C11 H11 0.9400 . ?
C12 C13 1.399(10) . ?
C12 H12 0.9400 . ?
C13 C14 1.379(7) . ?
C13 H13 0.9400 . ?
C15 C16 1.497(7) . ?
C15 H15 0.9900 . ?
C16 C17 1.375(8) . ?
C16 C21 1.386(8) . ?
C17 C18 1.376(9) . ?
C17 H17 0.9400 . ?
C18 C19 1.372(9) . ?
C18 H18 0.9400 . ?
C19 C20 1.369(10) . ?
C19 H19 0.9400 . ?
C20 C21 1.381(9) . ?
C20 H20 0.9400 . ?
C21 H21 0.9400 . ?

loop_
_geom_torsion_atom_site_label_1
_geom_torsion_atom_site_label_2
_geom_torsion_atom_site_label_3
_geom_torsion_atom_site_label_4
_geom_torsion
_geom_torsion_site_symmetry_1
_geom_torsion_site_symmetry_2
_geom_torsion_site_symmetry_3
_geom_torsion_site_symmetry_4
_geom_torsion_publ_flag
C1 S2 C2 C3 -12.5(6) . . . . ?
C1 S2 C2 C7 167.6(5) . . . . ?
C7 C2 C3 C4 -0.2(8) . . . . ?
S2 C2 C3 C4 179.9(4) . . . . ?
C2 C3 C4 C5 -0.3(9) . . . . ?
C3 C4 C5 C6 0.5(9) . . . . ?
C4 C5 C6 C7 -0.2(8) . . . . ?
C5 C6 C7 C2 -0.3(8) . . . . ?
C5 C6 C7 C8 179.6(5) . . . . ?
C3 C2 C7 C6 0.5(8) . . . . ?
S2 C2 C7 C6 -179.5(4) . . . . ?
C3 C2 C7 C8 -179.4(5) . . . . ?
S2 C2 C7 C8 0.5(6) . . . . ?
C9 N1 C8 C7 -91.7(6) . . . . ?
C15 N1 C8 C7 132.2(5) . . . . ?
C6 C7 C8 N1 8.2(7) . . . . ?
C2 C7 C8 N1 -171.8(4) . . . . ?
C8 N1 C9 C10 23.8(8) . . . . ?
C15 N1 C9 C10 160.5(6) . . . . ?
C8 N1 C9 C14 -156.5(5) . . . . ?
C15 N1 C9 C14 -19.8(6) . . . . ?
N1 C9 C10 C11 179.7(5) . . . . ?
C14 C9 C10 C11 0.0(8) . . . . ?
C9 C10 C11 C12 0.1(9) . . . . ?
C10 C11 C12 C13 0.3(10) . . . . ?
C11 C12 C13 C14 -0.9(9) . . . . ?
C12 C13 C14 C9 1.1(8) . . . . ?
C12 C13 C14 S1 -178.3(4) . . . . ?
C10 C9 C14 C13 -0.6(8) . . . . ?
N1 C9 C14 C13 179.7(5) . . . . ?
C10 C9 C14 S1 178.8(4) . . . . ?
N1 C9 C14 S1 -0.9(6) . . . . ?
C15 S1 C14 C13 -164.8(5) . . . . ?
C15 S1 C14 C9 15.8(4) . . . . ?
C9 N1 C15 C16 152.0(5) . . . . ?
C8 N1 C15 C16 -68.1(6) . . . . ?
C9 N1 C15 S1 29.4(5) . . . . ?
C8 N1 C15 S1 169.4(3) . . . . ?
C14 S1 C15 N1 -24.9(4) . . . . ?
C14 S1 C15 C16 -147.3(4) . . . . ?
N1 C15 C16 C17 -36.3(7) . . . . ?
S1 C15 C16 C17 81.1(6) . . . . ?
N1 C15 C16 C21 146.0(5) . . . . ?
S1 C15 C16 C21 -96.6(6) . . . . ?
C21 C16 C17 C18 -1.9(9) . . . . ?
C15 C16 C17 C18 -179.6(5) . . . . ?
C16 C17 C18 C19 2.1(10) . . . . ?
C17 C18 C19 C20 -1.1(11) . . . . ?
C18 C19 C20 C21 0.0(11) . . . . ?
C19 C20 C21 C16 0.2(11) . . . . ?
C17 C16 C21 C20 0.8(9) . . . . ?
C15 C16 C21 C20 178.6(6) . . . . ?
